data_8104651
loop_
_publ_author_name
'Zapf, Ludwig'
'Finze, Maik'

_publ_section_title
;
 The crystal structure of poly[(\m 3-imidazolato-\k 3
 N:N:N&#x2032;)(tetrahydrofuran- \k 1 O)lithium(I)], C7H11LiN2O
;
_journal_issue 5
_journal_name_full 'Zeitschrift f\"ur Kristallographie - New Crystal Structures'
_journal_page_first 1007
_journal_page_last 1009
_journal_paper_doi 10.1515/ncrs-2021-0192
_journal_volume 236
_journal_year 2021
_chemical_formula_moiety 'C7 H11 Li N2 O'
_chemical_formula_sum 'C7 H11 Li N2 O'
_chemical_formula_weight 146.12
_chemical_name_systematic
;
poly[(\m~3~imidazolato-\k^3^N:N:N')(tetrahydrofuran-\k^1^O)lithium(\I)]
;
_space_group_crystal_system monoclinic
_space_group_IT_number 14
_space_group_name_Hall '-P 2ybc'
_space_group_name_H-M_alt 'P 1 21/c 1'
_atom_sites_solution_hydrogens difmap
_atom_sites_solution_primary dual
_atom_sites_solution_secondary difmap
_cell_angle_alpha 90
_cell_angle_beta 103.754(1)
_cell_angle_gamma 90
_cell_formula_units_Z 4
_cell_length_a 8.9067(1)
_cell_length_b 8.6975(1)
_cell_length_c 10.2398(1)
_cell_measurement_reflns_used 11985
_cell_measurement_temperature 100(2)
_cell_measurement_theta_max 77.2510
_cell_measurement_theta_min 5.1190
_cell_volume 770.491(15)
_computing_cell_refinement 'CrysAlisPro 1.171.41.89a (Rigaku OD, 2019) [1]'
_computing_data_collection 'CrysAlisPro 1.171.41.89a (Rigaku OD, 2019) [1]'
_computing_data_reduction 'CrysAlisPro 1.171.41.89a (Rigaku OD, 2019) [1]'
_computing_molecular_graphics 'Diamond 4.5.1 (Brandenburg, 1999, Crystal Impact GbR, Bonn, Germany) [4]'
_computing_publication_material 'SHELXL-2018/3 (Sheldrick, 2018) [3]'
_computing_structure_refinement 'SHELXL-2018/3 (Sheldrick, 2018) [3]'
_computing_structure_solution 'SHELXT 2014/4 (Sheldrick, 2014) [2]'
_diffrn_ambient_environment N~2~
_diffrn_ambient_temperature 100.01(10)
_diffrn_detector 'Hybrid Pixel Array Detector'
_diffrn_detector_area_resol_mean 10.0000
_diffrn_detector_type HyPix
_diffrn_measured_fraction_theta_full 0.999
_diffrn_measured_fraction_theta_max 0.999
_diffrn_measurement_device 'four-circle diffractometer'
_diffrn_measurement_device_type 'XtaLAB Synergy, Dualflex, HyPix'
_diffrn_radiation_monochromator mirror
_diffrn_radiation_probe x-ray
_diffrn_radiation_type 'Cu K\a'
_diffrn_radiation_wavelength 1.54184
_diffrn_reflns_av_R_equivalents 0.0422
_diffrn_reflns_av_unetI/netI 0.0212
_diffrn_reflns_Laue_measured_fraction_full 0.999
_diffrn_reflns_Laue_measured_fraction_max 0.999
_diffrn_reflns_limit_h_max 10
_diffrn_reflns_limit_h_min -11
_diffrn_reflns_limit_k_max 10
_diffrn_reflns_limit_k_min -10
_diffrn_reflns_limit_l_max 12
_diffrn_reflns_limit_l_min -12
_diffrn_reflns_number 15814
_diffrn_reflns_point_group_measured_fraction_full 0.999
_diffrn_reflns_point_group_measured_fraction_max 0.999
_diffrn_reflns_theta_full 74.482
_diffrn_reflns_theta_max 74.482
_diffrn_reflns_theta_min 5.112
_diffrn_source 'micro-focus sealed X-ray tube'
_diffrn_source_type 'PhotonJet (Cu) X-ray Source'
_exptl_absorpt_coefficient_mu 0.671
_exptl_absorpt_correction_T_max 1.000
_exptl_absorpt_correction_T_min 0.517
_exptl_absorpt_correction_type multi-scan
_exptl_absorpt_process_details
;
CrysAlisPro 1.171.40.61a (Rigaku Oxford Diffraction, 2019)
Numerical absorption correction based on gaussian integration over
a multifaceted crystal model
Empirical absorption correction using spherical harmonics,
implemented in SCALE3 ABSPACK scaling algorithm.
;
_exptl_crystal_colour colourless
_exptl_crystal_density_diffrn 1.260
_exptl_crystal_description block
_exptl_crystal_F_000 312
_exptl_crystal_size_max 0.270
_exptl_crystal_size_mid 0.189
_exptl_crystal_size_min 0.093
_refine_diff_density_max 0.194
_refine_diff_density_min -0.243
_refine_diff_density_rms 0.043
_refine_ls_extinction_coef .
_refine_ls_extinction_method none
_refine_ls_goodness_of_fit_ref 1.071
_refine_ls_hydrogen_treatment refall
_refine_ls_matrix_type full
_refine_ls_number_parameters 144
_refine_ls_number_reflns 1581
_refine_ls_number_restraints 0
_refine_ls_restrained_S_all 1.071
_refine_ls_R_factor_all 0.0357
_refine_ls_R_factor_gt 0.0338
_refine_ls_shift/su_max 0.000
_refine_ls_shift/su_mean 0.000
_refine_ls_structure_factor_coef Fsqd
_refine_ls_weighting_details 'w=1/[\s^2^(Fo^2^)+(0.0537P)^2^+0.1810P] where P=(Fo^2^+2Fc^2^)/3'
_refine_ls_weighting_scheme calc
_refine_ls_wR_factor_gt 0.0908
_refine_ls_wR_factor_ref 0.0925
_reflns_Friedel_coverage 0.000
_reflns_Friedel_fraction_full .
_reflns_Friedel_fraction_max .
_reflns_number_gt 1466
_reflns_number_total 1581
_reflns_threshold_expression 'I > 2\s(I)'
_cod_data_source_file suppl_j_ncrs-2021-0192_suppl.cif
_cod_data_source_block LuZa043_a
_cod_original_sg_symbol_H-M 'P 21/c'
_cod_database_code 8104651
_shelx_space_group_comment
;
The symmetry employed for this shelxl refinement is uniquely defined
by the following loop, which should always be used as a source of
symmetry information in preference to the above space-group names.
They are only intended as comments.
;
_shelx_estimated_absorpt_t_min 0.840
_shelx_estimated_absorpt_t_max 0.940
_oxdiff_exptl_absorpt_empirical_full_min 0.709
_oxdiff_exptl_absorpt_empirical_full_max 1.608
_oxdiff_exptl_absorpt_empirical_details
;
Empirical correction (ABSPACK) includes:
- Absorption correction using spherical harmonics
- Frame scaling
;

loop_
_space_group_symop_operation_xyz
'x, y, z'
'-x, y+1/2, -z+1/2'
'-x, -y, -z'
'x, -y-1/2, z-1/2'

loop_
_atom_site_label
_atom_site_type_symbol
_atom_site_fract_x
_atom_site_fract_y
_atom_site_fract_z
_atom_site_U_iso_or_equiv
_atom_site_adp_type
_atom_site_occupancy
_atom_site_site_symmetry_order
_atom_site_calc_flag
_atom_site_refinement_flags_posn
_atom_site_refinement_flags_adp
_atom_site_refinement_flags_occupancy
_atom_site_disorder_assembly
_atom_site_disorder_group
Li1 Li 0.53361(19) 0.12825(19) 0.44117(16) 0.0185(3) Uani 1 1 d . . . . .
C2 C 0.48379(11) 0.35811(11) 0.22531(9) 0.0162(2) Uani 1 1 d . . . . .
H2 H 0.5765(14) 0.4073(15) 0.2767(12) 0.018(3) Uiso 1 1 d . . . . .
N1 N 0.41746(9) 0.24147(9) 0.27578(8) 0.0172(2) Uani 1 1 d . . . . .
N3 N 0.41261(9) 0.40236(9) 0.09964(7) 0.0166(2) Uani 1 1 d . . . . .
C4 C 0.28757(11) 0.30381(11) 0.06743(9) 0.0180(2) Uani 1 1 d . . . . .
H4 H 0.2129(14) 0.3072(15) -0.0192(13) 0.020(3) Uiso 1 1 d . . . . .
C5 C 0.29089(11) 0.20745(11) 0.17355(10) 0.0180(2) Uani 1 1 d . . . . .
H5 H 0.2164(15) 0.1249(16) 0.1819(13) 0.027(3) Uiso 1 1 d . . . . .
O1 O 0.71698(8) 0.24863(7) 0.52533(7) 0.0185(2) Uani 1 1 d . . . . .
C12 C 0.69165(11) 0.39670(11) 0.58265(10) 0.0191(2) Uani 1 1 d . . . . .
H12A H 0.6047(14) 0.3873(14) 0.6266(12) 0.019(3) Uiso 1 1 d . . . . .
H12B H 0.6653(15) 0.4697(16) 0.5065(13) 0.027(3) Uiso 1 1 d . . . . .
C13 C 0.84095(12) 0.43234(12) 0.68392(11) 0.0246(3) Uani 1 1 d . . . . .
H13A H 0.8251(16) 0.5035(17) 0.7536(13) 0.031(3) Uiso 1 1 d . . . . .
H13B H 0.9184(16) 0.4775(17) 0.6380(13) 0.030(3) Uiso 1 1 d . . . . .
C14 C 0.89286(12) 0.27294(13) 0.73861(10) 0.0229(2) Uani 1 1 d . . . . .
H14A H 0.8352(16) 0.2421(16) 0.8057(14) 0.028(3) Uiso 1 1 d . . . . .
H14B H 1.0050(15) 0.2654(15) 0.7805(13) 0.024(3) Uiso 1 1 d . . . . .
C15 C 0.84676(12) 0.17319(12) 0.61380(10) 0.0226(2) Uani 1 1 d . . . . .
H15A H 0.8138(16) 0.0663(18) 0.6336(14) 0.032(3) Uiso 1 1 d . . . . .
H15B H 0.9301(15) 0.1673(16) 0.5670(13) 0.023(3) Uiso 1 1 d . . . . .

loop_
_atom_site_aniso_label
_atom_site_aniso_U_11
_atom_site_aniso_U_22
_atom_site_aniso_U_33
_atom_site_aniso_U_23
_atom_site_aniso_U_13
_atom_site_aniso_U_12
Li1 0.0237(8) 0.0145(7) 0.0163(7) 0.0004(6) 0.0026(6) -0.0004(6)
C2 0.0185(4) 0.0140(4) 0.0156(4) -0.0005(3) 0.0031(3) 0.0009(3)
N1 0.0210(4) 0.0142(4) 0.0164(4) 0.0010(3) 0.0044(3) 0.0017(3)
N3 0.0203(4) 0.0139(4) 0.0154(4) 0.0004(3) 0.0037(3) -0.0001(3)
C4 0.0203(5) 0.0161(5) 0.0163(5) -0.0006(3) 0.0020(4) -0.0001(3)
C5 0.0200(5) 0.0145(5) 0.0196(5) -0.0002(3) 0.0048(4) -0.0006(3)
O1 0.0203(4) 0.0151(4) 0.0184(4) -0.0026(2) 0.0013(3) 0.0008(2)
C12 0.0228(5) 0.0127(5) 0.0211(5) -0.0011(4) 0.0038(4) 0.0006(3)
C13 0.0256(5) 0.0197(5) 0.0272(5) -0.0066(4) 0.0037(4) -0.0025(4)
C14 0.0218(5) 0.0250(5) 0.0199(5) -0.0020(4) 0.0008(4) -0.0002(4)
C15 0.0226(5) 0.0191(5) 0.0232(5) -0.0018(4) -0.0002(4) 0.0040(4)

loop_
_atom_type_symbol
_atom_type_description
_atom_type_scat_dispersion_real
_atom_type_scat_dispersion_imag
_atom_type_scat_source
C C 0.0181 0.0091 'International Tables Vol C Tables 4.2.6.8 and 6.1.1.4'
H H 0.0000 0.0000 'International Tables Vol C Tables 4.2.6.8 and 6.1.1.4'
Li Li 0.0008 0.0003 'International Tables Vol C Tables 4.2.6.8 and 6.1.1.4'
N N 0.0311 0.0180 'International Tables Vol C Tables 4.2.6.8 and 6.1.1.4'
O O 0.0492 0.0322 'International Tables Vol C Tables 4.2.6.8 and 6.1.1.4'

loop_
_geom_angle_atom_site_label_1
_geom_angle_atom_site_label_2
_geom_angle_atom_site_label_3
_geom_angle
_geom_angle_site_symmetry_1
_geom_angle_site_symmetry_3
O1 Li1 N1 108.40(8) . .
O1 Li1 N3 112.58(8) . 2_645
N1 Li1 N3 112.79(8) . 2_645
O1 Li1 N3 104.32(8) . 4_566
N1 Li1 N3 116.18(8) . 4_566
N3 Li1 N3 102.29(7) 2_645 4_566
O1 Li1 Li1 120.07(10) . 3_656
N1 Li1 Li1 131.37(11) . 3_656
N3 Li1 Li1 52.47(6) 2_645 3_656
N3 Li1 Li1 49.82(6) 4_566 3_656
N1 C2 N3 115.74(8) . .
N1 C2 H2 121.6(7) . .
N3 C2 H2 122.7(7) . .
C2 N1 C5 103.08(8) . .
C2 N1 Li1 120.57(8) . .
C5 N1 Li1 134.20(8) . .
C2 N3 C4 102.72(8) . .
C2 N3 Li1 112.42(8) . 2_655
C4 N3 Li1 138.26(8) . 2_655
C2 N3 Li1 118.35(7) . 4_565
C4 N3 Li1 105.14(7) . 4_565
Li1 N3 Li1 77.71(7) 2_655 4_565
C5 C4 N3 109.07(8) . .
C5 C4 H4 128.6(7) . .
N3 C4 H4 122.4(7) . .
C4 C5 N1 109.38(8) . .
C4 C5 H5 128.4(8) . .
N1 C5 H5 122.2(8) . .
C15 O1 C12 109.06(7) . .
C15 O1 Li1 119.47(8) . .
C12 O1 Li1 117.23(7) . .
O1 C12 C13 105.23(8) . .
O1 C12 H12A 108.9(7) . .
C13 C12 H12A 111.2(7) . .
O1 C12 H12B 106.3(8) . .
C13 C12 H12B 114.5(8) . .
H12A C12 H12B 110.3(11) . .
C12 C13 C14 101.89(8) . .
C12 C13 H13A 112.0(8) . .
C14 C13 H13A 113.0(8) . .
C12 C13 H13B 110.5(8) . .
C14 C13 H13B 110.3(8) . .
H13A C13 H13B 109.2(11) . .
C15 C14 C13 102.28(8) . .
C15 C14 H14A 110.4(8) . .
C13 C14 H14A 109.9(8) . .
C15 C14 H14B 111.7(7) . .
C13 C14 H14B 113.9(8) . .
H14A C14 H14B 108.5(11) . .
O1 C15 C14 106.50(8) . .
O1 C15 H15A 108.5(8) . .
C14 C15 H15A 113.0(8) . .
O1 C15 H15B 107.7(8) . .
C14 C15 H15B 111.0(8) . .
H15A C15 H15B 109.9(11) . .

loop_
_geom_bond_atom_site_label_1
_geom_bond_atom_site_label_2
_geom_bond_distance
_geom_bond_site_symmetry_2
Li1 O1 1.9589(18) .
Li1 N1 2.0187(18) .
Li1 N3 2.0879(18) 2_645
Li1 N3 2.1672(18) 4_566
Li1 Li1 2.670(3) 3_656
C2 N1 1.3380(12) .
C2 N3 1.3484(12) .
C2 H2 0.967(12) .
N1 C5 1.3759(13) .
N3 C4 1.3817(12) .
C4 C5 1.3670(14) .
C4 H4 0.975(12) .
C5 H5 0.995(14) .
O1 C15 1.4455(12) .
O1 C12 1.4549(11) .
C12 C13 1.5114(14) .
C12 H12A 0.987(13) .
C12 H12B 0.990(14) .
C13 C14 1.5252(15) .
C13 H13A 0.980(14) .
C13 H13B 1.003(14) .
C14 C15 1.5183(14) .
C14 H14A 0.987(14) .
C14 H14B 0.991(13) .
C15 H15A 1.010(15) .
C15 H15B 0.976(13) .
